data_1010659
loop_
_publ_author_name
'Hoard, J L'

_publ_section_title
;
An X-Ray investigation of the 12-molybdophosphates and related compounds
;
_journal_coden_ASTM ZEKGAX
_journal_name_full
;
Zeitschrift fuer Kristallographie, Kristallgeometrie, Kristallphysik,
Kristallchemie (-144,1977)
;
_journal_page_first 217
_journal_page_last 230
_journal_volume 84
_journal_year 1933
_chemical_formula_structural 'H3 (P Mo12 O40) (H2 O)30'
_chemical_formula_sum 'H63 Mo12 O70 P'
_chemical_name_systematic 'Dodecamolybdophosphoric acid hydrate'
_space_group_IT_number 227
_symmetry_cell_setting cubic
_symmetry_Int_Tables_number 227
_symmetry_space_group_name_Hall '-F 4vw 2vw 3'
_symmetry_space_group_name_H-M 'F d -3 m :2'
_cell_angle_alpha 90
_cell_angle_beta 90
_cell_angle_gamma 90
_cell_formula_units_Z 8
_cell_length_a 23.1
_cell_length_b 23.1
_cell_length_c 23.1
_cell_volume 12326.4
_exptl_crystal_density_meas 2.52
_cod_original_sg_symbol_H-M 'F d -3 m Z'
_cod_database_code 1010659

loop_
_symmetry_equiv_pos_as_xyz
x,y,z
x,1/4-y,1/4-z
1/4-x,y,1/4-z
1/4-x,1/4-y,z
y,z,x
1/4-y,1/4-z,x
y,1/4-z,1/4-x
1/4-y,z,1/4-x
z,x,y
1/4-z,x,1/4-y
1/4-z,1/4-x,y
z,1/4-x,1/4-y
x,z,y
x,1/4-z,1/4-y
1/4-x,1/4-z,y
1/4-x,z,1/4-y
y,x,z
1/4-y,x,1/4-z
y,1/4-x,1/4-z
1/4-y,1/4-x,z
z,y,x
1/4-z,1/4-y,x
1/4-z,y,1/4-x
z,1/4-y,1/4-x
-x,-y,-z
-x,3/4+y,3/4+z
3/4+x,-y,3/4+z
3/4+x,3/4+y,-z
-y,-z,-x
3/4+y,3/4+z,-x
-y,3/4+z,3/4+x
3/4+y,-z,3/4+x
-z,-x,-y
3/4+z,-x,3/4+y
3/4+z,3/4+x,-y
-z,3/4+x,3/4+y
-x,-z,-y
-x,3/4+z,3/4+y
3/4+x,3/4+z,-y
3/4+x,-z,3/4+y
-y,-x,-z
3/4+y,-x,3/4+z
-y,3/4+x,3/4+z
3/4+y,3/4+x,-z
-z,-y,-x
3/4+z,3/4+y,-x
3/4+z,-y,3/4+x
-z,3/4+y,3/4+x
x,1/2+y,1/2+z
1/2+x,y,1/2+z
1/2+x,1/2+y,z
x,3/4-y,3/4-z
1/2+x,1/4-y,3/4-z
1/2+x,3/4-y,1/4-z
1/4-x,1/2+y,3/4-z
3/4-x,y,3/4-z
3/4-x,1/2+y,1/4-z
1/4-x,3/4-y,1/2+z
3/4-x,1/4-y,1/2+z
3/4-x,3/4-y,z
y,1/2+z,1/2+x
1/2+y,z,1/2+x
1/2+y,1/2+z,x
1/4-y,3/4-z,1/2+x
3/4-y,1/4-z,1/2+x
3/4-y,3/4-z,x
y,3/4-z,3/4-x
1/2+y,1/4-z,3/4-x
1/2+y,3/4-z,1/4-x
1/4-y,1/2+z,3/4-x
3/4-y,z,3/4-x
3/4-y,1/2+z,1/4-x
z,1/2+x,1/2+y
1/2+z,x,1/2+y
1/2+z,1/2+x,y
1/4-z,1/2+x,3/4-y
3/4-z,x,3/4-y
3/4-z,1/2+x,1/4-y
1/4-z,3/4-x,1/2+y
3/4-z,1/4-x,1/2+y
3/4-z,3/4-x,y
z,3/4-x,3/4-y
1/2+z,1/4-x,3/4-y
1/2+z,3/4-x,1/4-y
x,1/2+z,1/2+y
1/2+x,z,1/2+y
1/2+x,1/2+z,y
x,3/4-z,3/4-y
1/2+x,1/4-z,3/4-y
1/2+x,3/4-z,1/4-y
1/4-x,3/4-z,1/2+y
3/4-x,1/4-z,1/2+y
3/4-x,3/4-z,y
1/4-x,1/2+z,3/4-y
3/4-x,z,3/4-y
3/4-x,1/2+z,1/4-y
y,1/2+x,1/2+z
1/2+y,x,1/2+z
1/2+y,1/2+x,z
1/4-y,1/2+x,3/4-z
3/4-y,x,3/4-z
3/4-y,1/2+x,1/4-z
y,3/4-x,3/4-z
1/2+y,1/4-x,3/4-z
1/2+y,3/4-x,1/4-z
1/4-y,3/4-x,1/2+z
3/4-y,1/4-x,1/2+z
3/4-y,3/4-x,z
z,1/2+y,1/2+x
1/2+z,y,1/2+x
1/2+z,1/2+y,x
1/4-z,3/4-y,1/2+x
3/4-z,1/4-y,1/2+x
3/4-z,3/4-y,x
1/4-z,1/2+y,3/4-x
3/4-z,y,3/4-x
3/4-z,1/2+y,1/4-x
z,3/4-y,3/4-x
1/2+z,1/4-y,3/4-x
1/2+z,3/4-y,1/4-x
-x,1/2-y,1/2-z
1/2-x,-y,1/2-z
1/2-x,1/2-y,-z
-x,1/4+y,1/4+z
1/2-x,3/4+y,1/4+z
1/2-x,1/4+y,3/4+z
3/4+x,1/2-y,1/4+z
1/4+x,-y,1/4+z
1/4+x,1/2-y,3/4+z
3/4+x,1/4+y,1/2-z
1/4+x,3/4+y,1/2-z
1/4+x,1/4+y,-z
-y,1/2-z,1/2-x
1/2-y,-z,1/2-x
1/2-y,1/2-z,-x
3/4+y,1/4+z,1/2-x
1/4+y,3/4+z,1/2-x
1/4+y,1/4+z,-x
-y,1/4+z,1/4+x
1/2-y,3/4+z,1/4+x
1/2-y,1/4+z,3/4+x
3/4+y,1/2-z,1/4+x
1/4+y,-z,1/4+x
1/4+y,1/2-z,3/4+x
-z,1/2-x,1/2-y
1/2-z,-x,1/2-y
1/2-z,1/2-x,-y
3/4+z,1/2-x,1/4+y
1/4+z,-x,1/4+y
1/4+z,1/2-x,3/4+y
3/4+z,1/4+x,1/2-y
1/4+z,3/4+x,1/2-y
1/4+z,1/4+x,-y
-z,1/4+x,1/4+y
1/2-z,3/4+x,1/4+y
1/2-z,1/4+x,3/4+y
-x,1/2-z,1/2-y
1/2-x,-z,1/2-y
1/2-x,1/2-z,-y
-x,1/4+z,1/4+y
1/2-x,3/4+z,1/4+y
1/2-x,1/4+z,3/4+y
3/4+x,1/4+z,1/2-y
1/4+x,3/4+z,1/2-y
1/4+x,1/4+z,-y
3/4+x,1/2-z,1/4+y
1/4+x,-z,1/4+y
1/4+x,1/2-z,3/4+y
-y,1/2-x,1/2-z
1/2-y,-x,1/2-z
1/2-y,1/2-x,-z
3/4+y,1/2-x,1/4+z
1/4+y,-x,1/4+z
1/4+y,1/2-x,3/4+z
-y,1/4+x,1/4+z
1/2-y,3/4+x,1/4+z
1/2-y,1/4+x,3/4+z
3/4+y,1/4+x,1/2-z
1/4+y,3/4+x,1/2-z
1/4+y,1/4+x,-z
-z,1/2-y,1/2-x
1/2-z,-y,1/2-x
1/2-z,1/2-y,-x
3/4+z,1/4+y,1/2-x
1/4+z,3/4+y,1/2-x
1/4+z,1/4+y,-x
3/4+z,1/2-y,1/4+x
1/4+z,-y,1/4+x
1/4+z,1/2-y,3/4+x
-z,1/4+y,1/4+x
1/2-z,3/4+y,1/4+x
1/2-z,1/4+y,3/4+x

loop_
_atom_site_label
_atom_site_fract_x
_atom_site_fract_y
_atom_site_fract_z
? ? ? ?
